data_4003409
loop_
_publ_author_name
'Etherington, Marc K.'
'Kukhta, Nadzeya A.'
'Higginbotham, Heather F.'
'Danos, Andrew'
'Bismillah, Aisha N.'
'Graves, David R.'
'McGonigal, Paul R.'
'Haase, Nils'
'Morherr, Antonia'
'Batsanov, Andrei S.'
'Pflumm, Christof'
'Bhalla, Vandana'
'Bryce, Martin R.'
'Monkman, Andrew P.'

_publ_section_title
;
 Persistent Dimer Emission in Thermally Activated Delayed Fluorescence
 Materials.
;
_journal_issue 17
_journal_name_full 'The journal of physical chemistry. C, Nanomaterials and interfaces'
_journal_page_first 11109
_journal_page_last 11117
_journal_paper_doi 10.1021/acs.jpcc.9b01458
_journal_volume 123
_journal_year 2019
_chemical_formula_moiety 'C88 H96 N6, C6 H14'
_chemical_formula_sum 'C94 H110 N6'
_chemical_formula_weight 1323.87
_chemical_name_systematic '1,2,3,5-tetrakis(3,6-tertbutylcarbazol-9-yl)-4,6-dicyanobenzene, hexane solvate'
_space_group_crystal_system triclinic
_space_group_IT_number 2
_space_group_name_Hall '-P 1'
_space_group_name_H-M_alt 'P -1'
_atom_sites_solution_hydrogens mixed
_atom_sites_solution_primary dual
_atom_sites_solution_secondary difmap
_audit_creation_date 2018-07-02
_audit_creation_method
;
Olex2 1.2-beta
(compiled 2018.05.29 svn.r3508 for OlexSys, GUI svn.r5506)
;
_cell_angle_alpha 98.4150(18)
_cell_angle_beta 100.8121(19)
_cell_angle_gamma 102.1341(17)
_cell_formula_units_Z 2
_cell_length_a 11.7820(5)
_cell_length_b 17.9094(7)
_cell_length_c 20.0156(8)
_cell_measurement_reflns_used 9950
_cell_measurement_temperature 100
_cell_measurement_theta_max 29.13
_cell_measurement_theta_min 2.23
_cell_volume 3979.2(3)
_computing_cell_refinement 'APEX3 v2017.3-0 (Bruker AXS, 2005-2017)'
_computing_data_collection 'Diamond I19 EH1 GDA (Allan et al., 2017), DIALS (Winter et al., 2018)'
_computing_data_reduction 'cbf_to_sfrm.py (Johnson & Probert, 2016), SAINT V8.38A (Bruker AXS, 2017)'
_computing_molecular_graphics 'Olex2 (Dolomanov et al., 2009)'
_computing_publication_material 'Olex2 (Dolomanov et al., 2009)'
_computing_structure_refinement 'ShelXL 2018/3 multi-CPU (Sheldrick, 2015a)'
_computing_structure_solution 'ShelXT 2018/2 (Sheldrick, 2015)'
_diffrn_ambient_temperature 100(2)
_diffrn_detector 'Dectris Pilatus 2M'
_diffrn_detector_area_resol_mean 0.0350
_diffrn_detector_type 'pixel-array photon-counting detector'
_diffrn_measured_fraction_theta_full 0.972
_diffrn_measured_fraction_theta_max 0.954
_diffrn_measurement_device 'I19 EH1'
_diffrn_measurement_device_type 'dual air-bearing fixed-\c diffractometer'
_diffrn_measurement_method 'thin-slice \f and \w scans'
_diffrn_radiation_collimation '0.3 x 1.5 Double Pinhole'
_diffrn_radiation_monochromator 'double crystal silicon 111'
_diffrn_radiation_probe x-ray
_diffrn_radiation_type synchrotron
_diffrn_radiation_wavelength 0.6889
_diffrn_reflns_av_unetI/netI 0.1066
_diffrn_reflns_Laue_measured_fraction_full 0.972
_diffrn_reflns_Laue_measured_fraction_max 0.954
_diffrn_reflns_limit_h_max 16
_diffrn_reflns_limit_h_min -16
_diffrn_reflns_limit_k_max 25
_diffrn_reflns_limit_k_min -25
_diffrn_reflns_limit_l_max 28
_diffrn_reflns_limit_l_min -28
_diffrn_reflns_number 75901
_diffrn_reflns_point_group_measured_fraction_full 0.972
_diffrn_reflns_point_group_measured_fraction_max 0.954
_diffrn_reflns_theta_full 24.415
_diffrn_reflns_theta_max 29.175
_diffrn_reflns_theta_min 1.023
_diffrn_source 'Beamline I19, Diamond Light Source, RAL'
_diffrn_source_type undulator
_exptl_absorpt_coefficient_mu 0.060
_exptl_absorpt_correction_T_max 1.0000
_exptl_absorpt_correction_T_min 0.6267
_exptl_absorpt_correction_type multi-scan
_exptl_absorpt_process_details
; TWINABS-2012/1 (Bruker, 2012) was used for absorption correction. 
 wR2(int) was 0.1491 before and 0.1034 after correction. The Ratio of 
 minimum to maximum transmission is 0.6267. The \l/2 correction factor 
 is Not present.
;
_exptl_crystal_colour yellow
_exptl_crystal_density_diffrn 1.105
_exptl_crystal_description lathe
_exptl_crystal_F_000 1432
_exptl_crystal_recrystallization_method 'from DCM/hexane'
_exptl_crystal_size_max 0.319
_exptl_crystal_size_mid 0.243
_exptl_crystal_size_min 0.100
_platon_squeeze_details 'PLATON SQUEEZE v.2016 (Spek, 2015)'
_refine_diff_density_max 0.667
_refine_diff_density_min -0.315
_refine_diff_density_rms 0.073
_refine_ls_extinction_method none
_refine_ls_goodness_of_fit_ref 1.113
_refine_ls_hydrogen_treatment mixed
_refine_ls_matrix_type full
_refine_ls_number_parameters 947
_refine_ls_number_reflns 40673
_refine_ls_number_restraints 48
_refine_ls_restrained_S_all 1.113
_refine_ls_R_factor_all 0.0947
_refine_ls_R_factor_gt 0.0800
_refine_ls_shift/su_max 0.002
_refine_ls_shift/su_mean 0.000
_refine_ls_structure_factor_coef Fsqd
_refine_ls_weighting_details 'w=1/[\s^2^(Fo^2^)+(0.1270P)^2^] where P=(Fo^2^+2Fc^2^)/3'
_refine_ls_weighting_scheme calc
_refine_ls_wR_factor_gt 0.2155
_refine_ls_wR_factor_ref 0.2339
_reflns_Friedel_coverage 0.000
_reflns_number_gt 31568
_reflns_number_total 40673
_reflns_threshold_expression 'I > 2\s(I)'
_cod_data_source_file 4CzIPNBu8-dls.cif
_cod_data_source_block 4CzIPNBu8-17s321
_cod_database_code 4003409
_shelx_shelxl_version_number 2018/3
_shelx_space_group_comment
;
The symmetry employed for this shelxl refinement is uniquely defined
by the following loop, which should always be used as a source of
symmetry information in preference to the above space-group names.
They are only intended as comments.
;
_shelx_estimated_absorpt_t_min 0.981
_shelx_estimated_absorpt_t_max 0.994
_platon_squeeze_void_probe_radius 1.20

loop_
_space_group_symop_operation_xyz
'x, y, z'
'-x, -y, -z'

loop_
_atom_site_label
_atom_site_type_symbol
_atom_site_fract_x
_atom_site_fract_y
_atom_site_fract_z
_atom_site_U_iso_or_equiv
_atom_site_adp_type
_atom_site_occupancy
_atom_site_site_symmetry_order
_atom_site_calc_flag
_atom_site_refinement_flags_posn
_atom_site_refinement_flags_adp
_atom_site_refinement_flags_occupancy
_atom_site_disorder_assembly
_atom_site_disorder_group
N1 N 0.17116(15) 0.23617(8) 0.20370(9) 0.0204(3) Uani 1 1 d . . . . .
N2 N -0.01972(17) 0.28234(10) 0.06437(10) 0.0299(4) Uani 1 1 d . . . . .
N3 N 0.12828(14) 0.47559(8) 0.13005(8) 0.0176(3) Uani 1 1 d . . . . .
N4 N 0.27661(14) 0.56320(8) 0.25979(8) 0.0169(3) Uani 1 1 d . . . . .
N5 N 0.37004(14) 0.47917(8) 0.36091(8) 0.0178(3) Uani 1 1 d . . . . .
N6 N 0.39733(18) 0.28783(10) 0.35638(10) 0.0313(4) Uani 1 1 d . . . . .
C1 C 0.19986(17) 0.31768(9) 0.21680(10) 0.0180(3) Uani 1 1 d . . . . .
C2 C 0.14933(16) 0.35750(9) 0.16897(10) 0.0176(3) Uani 1 1 d . . . . .
C3 C 0.17837(16) 0.43909(9) 0.18173(10) 0.0165(3) Uani 1 1 d . . . . .
C4 C 0.25232(16) 0.48165(9) 0.24528(10) 0.0165(3) Uani 1 1 d . . . . .
C5 C 0.29962(16) 0.44144(9) 0.29521(9) 0.0168(3) Uani 1 1 d . . . . .
C6 C 0.27684(16) 0.35994(9) 0.27869(10) 0.0176(3) Uani 1 1 d . . . . .
C7 C 0.05694(18) 0.31562(10) 0.11006(10) 0.0217(4) Uani 1 1 d . . . . .
C8 C 0.34180(18) 0.31979(10) 0.32310(10) 0.0222(4) Uani 1 1 d . . . . .
C9 C 0.19236(17) 0.18695(9) 0.14880(10) 0.0194(4) Uani 1 1 d . . . . .
C10 C 0.24912(18) 0.20449(10) 0.09672(11) 0.0231(4) Uani 1 1 d . . . . .
H10 H 0.280971 0.256904 0.093715 0.028 Uiso 1 1 calc R U . . .
C11 C 0.25797(18) 0.14304(10) 0.04906(11) 0.0226(4) Uani 1 1 d . . . . .
H11 H 0.296528 0.154327 0.012780 0.027 Uiso 1 1 calc R U . . .
C12 C 0.21243(17) 0.06424(10) 0.05170(10) 0.0202(4) Uani 1 1 d . . . . .
C13 C 0.15877(17) 0.04887(10) 0.10555(11) 0.0211(4) Uani 1 1 d . . . . .
H13 H 0.129340 -0.003542 0.109471 0.025 Uiso 1 1 calc R U . . .
C14 C 0.14725(17) 0.10941(10) 0.15427(10) 0.0195(4) Uani 1 1 d . . . . .
C15 C 0.09554(18) 0.11126(10) 0.21393(11) 0.0213(4) Uani 1 1 d . . . . .
C16 C 0.03617(19) 0.05412(10) 0.24340(11) 0.0253(4) Uani 1 1 d . . . . .
H16 H 0.025771 0.000828 0.223868 0.030 Uiso 1 1 calc R U . . .
C17 C -0.0082(2) 0.07394(11) 0.30115(12) 0.0287(4) Uani 1 1 d D . . . .
C18 C 0.0073(2) 0.15317(11) 0.32845(12) 0.0288(5) Uani 1 1 d . . . . .
H18 H -0.023276 0.167079 0.367894 0.035 Uiso 1 1 calc R U . . .
C19 C 0.0657(2) 0.21170(10) 0.30002(11) 0.0261(4) Uani 1 1 d . . . . .
H19 H 0.074049 0.264968 0.318782 0.031 Uiso 1 1 calc R U . . .
C20 C 0.11142(18) 0.19018(10) 0.24342(10) 0.0210(4) Uani 1 1 d . . . . .
C21 C 0.16821(16) 0.47910(10) 0.06790(10) 0.0181(3) Uani 1 1 d . . . . .
C22 C 0.23014(18) 0.43235(11) 0.03575(10) 0.0216(4) Uani 1 1 d . . . . .
H22 H 0.243126 0.386708 0.051593 0.026 Uiso 1 1 calc R U . . .
C23 C 0.27223(19) 0.45438(11) -0.02000(11) 0.0247(4) Uani 1 1 d . . . . .
H23 H 0.315509 0.423061 -0.042102 0.030 Uiso 1 1 calc R U . . .
C24 C 0.25417(18) 0.52104(11) -0.04577(10) 0.0230(4) Uani 1 1 d . . . . .
C25 C 0.18658(17) 0.56472(11) -0.01418(10) 0.0219(4) Uani 1 1 d . . . . .
H25 H 0.169367 0.608675 -0.031562 0.026 Uiso 1 1 calc R U . . .
C26 C 0.14447(16) 0.54408(10) 0.04257(10) 0.0187(3) Uani 1 1 d . . . . .
C27 C 0.08749(16) 0.58314(10) 0.09058(10) 0.0188(3) Uani 1 1 d . . . . .
C28 C 0.04975(17) 0.65193(10) 0.09461(10) 0.0219(4) Uani 1 1 d . . . . .
H28 H 0.054568 0.681422 0.059014 0.026 Uiso 1 1 calc R U . . .
C29 C 0.00506(18) 0.67721(11) 0.15092(11) 0.0247(4) Uani 1 1 d . . . . .
C30 C -0.00559(18) 0.63124(11) 0.20119(11) 0.0240(4) Uani 1 1 d . . . . .
H30 H -0.037758 0.648264 0.239140 0.029 Uiso 1 1 calc R U . . .
C31 C 0.02914(17) 0.56154(11) 0.19769(10) 0.0215(4) Uani 1 1 d . . . . .
H31 H 0.018898 0.530005 0.231416 0.026 Uiso 1 1 calc R U . . .
C32 C 0.07899(16) 0.54024(10) 0.14324(10) 0.0181(3) Uani 1 1 d . . . . .
C33 C 0.33186(16) 0.61288(9) 0.22113(10) 0.0180(3) Uani 1 1 d . . . . .
C34 C 0.38288(17) 0.59658(10) 0.16589(10) 0.0201(4) Uani 1 1 d . . . . .
H34 H 0.385590 0.544889 0.148394 0.024 Uiso 1 1 calc R U . . .
C35 C 0.43002(17) 0.65808(10) 0.13679(11) 0.0225(4) Uani 1 1 d . . . . .
H35 H 0.463712 0.647450 0.097949 0.027 Uiso 1 1 calc R U . . .
C36 C 0.43031(18) 0.73601(11) 0.16222(11) 0.0238(4) Uani 1 1 d . . . . .
C37 C 0.38585(18) 0.75078(10) 0.22046(11) 0.0231(4) Uani 1 1 d . . . . .
H37 H 0.388350 0.802884 0.240065 0.028 Uiso 1 1 calc R U . . .
C38 C 0.33723(17) 0.69005(10) 0.25091(10) 0.0199(4) Uani 1 1 d . . . . .
C39 C 0.28747(17) 0.68756(10) 0.31093(10) 0.0206(4) Uani 1 1 d . . . . .
C40 C 0.27231(18) 0.74445(10) 0.36119(11) 0.0230(4) Uani 1 1 d . . . . .
H40 H 0.298484 0.797812 0.359128 0.028 Uiso 1 1 calc R U . . .
C41 C 0.21944(19) 0.72421(10) 0.41429(11) 0.0247(4) Uani 1 1 d D . . . .
C42 C 0.17457(18) 0.64440(10) 0.41303(11) 0.0229(4) Uani 1 1 d . . . . .
H42 H 0.134074 0.629940 0.447739 0.027 Uiso 1 1 calc R U . . .
C43 C 0.18715(17) 0.58661(10) 0.36344(10) 0.0193(4) Uani 1 1 d . . . . .
H43 H 0.154690 0.533273 0.363114 0.023 Uiso 1 1 calc R U . . .
C44 C 0.24819(16) 0.60851(9) 0.31436(10) 0.0181(3) Uani 1 1 d . . . . .
C45 C 0.45680(16) 0.55079(10) 0.37365(10) 0.0196(4) Uani 1 1 d . . . . .
C46 C 0.52267(17) 0.58216(11) 0.32989(11) 0.0231(4) Uani 1 1 d . . . . .
H46 H 0.519013 0.553823 0.285219 0.028 Uiso 1 1 calc R U . . .
C47 C 0.59466(18) 0.65707(12) 0.35404(12) 0.0278(4) Uani 1 1 d . . . . .
H47 H 0.638684 0.680695 0.324210 0.033 Uiso 1 1 calc R U . . .
C48 C 0.60493(19) 0.69886(12) 0.42002(12) 0.0288(4) Uani 1 1 d D . . . .
C49 C 0.54417(18) 0.66396(11) 0.46469(11) 0.0245(4) Uani 1 1 d . . . . .
H49 H 0.553738 0.690431 0.510880 0.029 Uiso 1 1 calc R U . . .
C50 C 0.46873(17) 0.58952(10) 0.44122(10) 0.0209(4) Uani 1 1 d . . . . .
C51 C 0.38733(16) 0.54146(10) 0.47221(10) 0.0186(3) Uani 1 1 d . . . . .
C52 C 0.35334(17) 0.55482(10) 0.53483(10) 0.0215(4) Uani 1 1 d . . . . .
H52 H 0.394971 0.599960 0.568727 0.026 Uiso 1 1 calc R U . . .
C53 C 0.25871(18) 0.50255(11) 0.54831(10) 0.0222(4) Uani 1 1 d . . . . .
C54 C 0.20242(18) 0.43525(11) 0.49745(11) 0.0233(4) Uani 1 1 d . . . . .
H54 H 0.138733 0.398559 0.506281 0.028 Uiso 1 1 calc R U . . .
C55 C 0.23585(18) 0.42023(10) 0.43515(10) 0.0219(4) Uani 1 1 d . . . . .
H55 H 0.196945 0.373861 0.402117 0.026 Uiso 1 1 calc R U . . .
C56 C 0.32742(16) 0.47450(10) 0.42222(10) 0.0180(3) Uani 1 1 d . . . . .
C57 C 0.22525(18) -0.00005(10) -0.00330(11) 0.0238(4) Uani 1 1 d . . . . .
C58 C 0.1728(2) 0.01166(12) -0.07550(12) 0.0307(5) Uani 1 1 d . . . . .
H58A H 0.087718 0.009241 -0.080266 0.039(4) Uiso 1 1 calc R U . . .
H58B H 0.183052 -0.029344 -0.110387 0.039(4) Uiso 1 1 calc R U . . .
H58C H 0.213887 0.062605 -0.082269 0.039(4) Uiso 1 1 calc R U . . .
C59 C 0.3576(2) 0.00226(13) 0.00329(14) 0.0357(5) Uani 1 1 d . . . . .
H59A H 0.400238 0.053789 -0.001356 0.054(5) Uiso 1 1 calc R U . . .
H59B H 0.366533 -0.037420 -0.033291 0.054(5) Uiso 1 1 calc R U . . .
H59C H 0.390691 -0.008101 0.048723 0.054(5) Uiso 1 1 calc R U . . .
C60 C 0.1604(2) -0.08087(11) 0.00402(13) 0.0363(5) Uani 1 1 d . . . . .
H60A H 0.194819 -0.091290 0.049184 0.054(5) Uiso 1 1 calc R U . . .
H60B H 0.169048 -0.120178 -0.032964 0.054(5) Uiso 1 1 calc R U . . .
H60C H 0.075634 -0.082909 0.000532 0.054(5) Uiso 1 1 calc R U . . .
C65 C 0.31579(19) 0.54717(12) -0.10197(11) 0.0279(4) Uani 1 1 d . . . . .
C66 C 0.3109(2) 0.47867(14) -0.15863(12) 0.0339(5) Uani 1 1 d . . . . .
H66A H 0.352535 0.442516 -0.138373 0.043(4) Uiso 1 1 calc R U . . .
H66B H 0.349395 0.497911 -0.194250 0.043(4) Uiso 1 1 calc R U . . .
H66C H 0.227567 0.451648 -0.179627 0.043(4) Uiso 1 1 calc R U . . .
C67 C 0.2598(3) 0.60595(14) -0.13584(13) 0.0383(6) Uani 1 1 d . . . . .
H67A H 0.175453 0.582178 -0.156982 0.053(5) Uiso 1 1 calc R U . . .
H67B H 0.301188 0.621463 -0.171643 0.053(5) Uiso 1 1 calc R U . . .
H67C H 0.267012 0.651916 -0.100612 0.053(5) Uiso 1 1 calc R U . . .
C68 C 0.4475(2) 0.58507(18) -0.06845(15) 0.0474(7) Uani 1 1 d . . . . .
H68A H 0.453717 0.630197 -0.032544 0.057(5) Uiso 1 1 calc R U . . .
H68B H 0.488702 0.601974 -0.103877 0.057(5) Uiso 1 1 calc R U . . .
H68C H 0.484256 0.547246 -0.047500 0.057(5) Uiso 1 1 calc R U . . .
C69 C -0.0262(2) 0.75674(12) 0.15914(13) 0.0322(5) Uani 1 1 d . . . . .
C70 C -0.0981(3) 0.76710(16) 0.09128(15) 0.0491(7) Uani 1 1 d . . . . .
H70A H -0.050869 0.765045 0.055923 0.053(5) Uiso 1 1 calc R U . . .
H70B H -0.118436 0.817580 0.097950 0.053(5) Uiso 1 1 calc R U . . .
H70C H -0.171383 0.725362 0.076159 0.053(5) Uiso 1 1 calc R U . . .
C71 C 0.0906(3) 0.81995(13) 0.18108(17) 0.0491(7) Uani 1 1 d . . . . .
H71A H 0.136318 0.814054 0.225411 0.064(6) Uiso 1 1 calc R U . . .
H71B H 0.073078 0.871337 0.186205 0.064(6) Uiso 1 1 calc R U . . .
H71C H 0.137272 0.814954 0.145684 0.064(6) Uiso 1 1 calc R U . . .
C72 C -0.0968(3) 0.76627(15) 0.21499(16) 0.0483(7) Uani 1 1 d . . . . .
H72A H -0.168457 0.723369 0.204099 0.044(4) Uiso 1 1 calc R U . . .
H72B H -0.119829 0.815878 0.216734 0.044(4) Uiso 1 1 calc R U . . .
H72C H -0.047389 0.765689 0.260051 0.044(4) Uiso 1 1 calc R U . . .
C73 C 0.4755(2) 0.79906(12) 0.12368(13) 0.0310(5) Uani 1 1 d . . . . .
C74 C 0.3903(3) 0.78527(14) 0.05271(14) 0.0457(7) Uani 1 1 d . . . . .
H74A H 0.387388 0.734075 0.026225 0.065(6) Uiso 1 1 calc R U . . .
H74B H 0.418631 0.825729 0.027472 0.065(6) Uiso 1 1 calc R U . . .
H74C H 0.310404 0.787170 0.059019 0.065(6) Uiso 1 1 calc R U . . .
C75 C 0.4810(3) 0.88044(12) 0.16243(14) 0.0421(6) Uani 1 1 d . . . . .
H75A H 0.401082 0.883697 0.167695 0.049(5) Uiso 1 1 calc R U . . .
H75B H 0.510991 0.919311 0.136116 0.049(5) Uiso 1 1 calc R U . . .
H75C H 0.534581 0.890454 0.208316 0.049(5) Uiso 1 1 calc R U . . .
C76 C 0.5992(2) 0.79674(15) 0.11397(17) 0.0476(7) Uani 1 1 d . . . . .
H76A H 0.653157 0.803846 0.159342 0.059(5) Uiso 1 1 calc R U . . .
H76B H 0.628289 0.838537 0.090236 0.059(5) Uiso 1 1 calc R U . . .
H76C H 0.596312 0.746346 0.086035 0.059(5) Uiso 1 1 calc R U . . .
C85 C 0.2102(2) 0.52058(12) 0.61329(11) 0.0280(4) Uani 1 1 d . . . . .
C86 C 0.1013(2) 0.55428(15) 0.59392(14) 0.0405(6) Uani 1 1 d . . . . .
H86A H 0.071905 0.568392 0.635509 0.046(5) Uiso 1 1 calc R U . . .
H86B H 0.038361 0.515216 0.559667 0.046(5) Uiso 1 1 calc R U . . .
H86C H 0.124350 0.600688 0.574255 0.046(5) Uiso 1 1 calc R U . . .
C87 C 0.3039(3) 0.57985(14) 0.67017(13) 0.0413(6) Uani 1 1 d . . . . .
H87A H 0.375583 0.560289 0.680917 0.052(5) Uiso 1 1 calc R U . . .
H87B H 0.272297 0.588166 0.711848 0.052(5) Uiso 1 1 calc R U . . .
H87C H 0.324059 0.629195 0.654309 0.052(5) Uiso 1 1 calc R U . . .
C88 C 0.1698(2) 0.44726(13) 0.64214(12) 0.0315(5) Uani 1 1 d . . . . .
H88A H 0.236699 0.423151 0.652823 0.041(4) Uiso 1 1 calc R U . . .
H88B H 0.104435 0.410387 0.607574 0.041(4) Uiso 1 1 calc R U . . .
H88C H 0.142379 0.461345 0.684474 0.041(4) Uiso 1 1 calc R U . . .
C61 C -0.0708(3) 0.00847(18) 0.3320(2) 0.0318(7) Uani 0.835(3) 1 d D . P A 1
C62 C -0.1814(3) -0.03931(14) 0.27850(17) 0.0371(7) Uani 0.835(3) 1 d D . P A 1
H62A H -0.219718 -0.083525 0.296739 0.047(5) Uiso 0.835(3) 1 calc R U P A 1
H62B H -0.158554 -0.058546 0.235801 0.047(5) Uiso 0.835(3) 1 calc R U P A 1
H62C H -0.237123 -0.006627 0.268505 0.047(5) Uiso 0.835(3) 1 calc R U P A 1
C63 C 0.0136(3) -0.04269(15) 0.35292(17) 0.0388(7) Uani 0.835(3) 1 d D . P A 1
H63A H 0.041091 -0.063286 0.312401 0.056(6) Uiso 0.835(3) 1 calc R U P A 1
H63B H -0.028639 -0.085972 0.370724 0.056(6) Uiso 0.835(3) 1 calc R U P A 1
H63C H 0.082215 -0.011584 0.389021 0.056(6) Uiso 0.835(3) 1 calc R U P A 1
C64 C -0.1101(4) 0.03959(16) 0.39699(18) 0.0495(9) Uani 0.835(3) 1 d D . P A 1
H64A H -0.040431 0.072058 0.431646 0.062(7) Uiso 0.835(3) 1 calc R U P A 1
H64B H -0.147773 -0.004152 0.416005 0.062(7) Uiso 0.835(3) 1 calc R U P A 1
H64C H -0.167201 0.070804 0.384945 0.062(7) Uiso 0.835(3) 1 calc R U P A 1
C77 C 0.2082(5) 0.7836(3) 0.4738(3) 0.0342(7) Uani 0.784(3) 1 d D . P B 1
C78 C 0.0775(3) 0.77254(19) 0.4759(2) 0.0510(10) Uani 0.784(3) 1 d D . P B 1
H78A H 0.032658 0.780002 0.431949 0.065(7) Uiso 0.784(3) 1 calc R U P B 1
H78B H 0.069600 0.810649 0.514095 0.065(7) Uiso 0.784(3) 1 calc R U P B 1
H78C H 0.046070 0.719813 0.482925 0.065(7) Uiso 0.784(3) 1 calc R U P B 1
C79 C 0.2573(4) 0.86725(15) 0.4654(2) 0.0466(9) Uani 0.784(3) 1 d D . P B 1
H79A H 0.341928 0.875202 0.464680 0.059(7) Uiso 0.784(3) 1 calc R U P B 1
H79B H 0.248171 0.903902 0.504293 0.059(7) Uiso 0.784(3) 1 calc R U P B 1
H79C H 0.213233 0.876064 0.421816 0.059(7) Uiso 0.784(3) 1 calc R U P B 1
C80 C 0.2788(4) 0.77237(19) 0.54218(18) 0.0503(10) Uani 0.784(3) 1 d D . P B 1
H80A H 0.249589 0.719075 0.548620 0.064(7) Uiso 0.784(3) 1 calc R U P B 1
H80B H 0.268602 0.809291 0.580550 0.064(7) Uiso 0.784(3) 1 calc R U P B 1
H80C H 0.363395 0.781503 0.541289 0.064(7) Uiso 0.784(3) 1 calc R U P B 1
C81 C 0.6758(9) 0.7858(6) 0.4413(6) 0.0367(10) Uani 0.567(3) 1 d D . P C 1
C82 C 0.6203(4) 0.8349(2) 0.3932(3) 0.0448(9) Uani 0.567(3) 1 d D . P C 1
H82A H 0.624987 0.816336 0.345526 0.072(9) Uiso 0.567(3) 1 calc R U P C 1
H82B H 0.663863 0.889617 0.408336 0.072(9) Uiso 0.567(3) 1 calc R U P C 1
H82C H 0.536596 0.829776 0.395333 0.072(9) Uiso 0.567(3) 1 calc R U P C 1
C83 C 0.6800(5) 0.8230(3) 0.5163(3) 0.0535(11) Uani 0.567(3) 1 d D . P C 1
H83A H 0.599638 0.825986 0.520867 0.051(7) Uiso 0.567(3) 1 calc R U P C 1
H83B H 0.732663 0.875584 0.527859 0.051(7) Uiso 0.567(3) 1 calc R U P C 1
H83C H 0.710514 0.791306 0.548011 0.051(7) Uiso 0.567(3) 1 calc R U P C 1
C84 C 0.8045(4) 0.7899(3) 0.4350(3) 0.0523(14) Uani 0.567(3) 1 d D . P C 1
H84A H 0.838973 0.757628 0.464606 0.046(7) Uiso 0.567(3) 1 calc R U P C 1
H84B H 0.851403 0.843998 0.449624 0.046(7) Uiso 0.567(3) 1 calc R U P C 1
H84C H 0.805309 0.770811 0.386677 0.046(7) Uiso 0.567(3) 1 calc R U P C 1
C61' C -0.0933(16) 0.0172(10) 0.3350(10) 0.0318(7) Uani 0.165(3) 1 d D . P A 2
C62' C -0.0245(14) 0.0229(7) 0.4098(8) 0.0371(7) Uani 0.165(3) 1 d D . P A 2
H62D H 0.053646 0.012362 0.409044 0.047(5) Uiso 0.165(3) 1 calc R U P A 2
H62E H -0.013742 0.075342 0.436389 0.047(5) Uiso 0.165(3) 1 calc R U P A 2
H62F H -0.069603 -0.015376 0.431394 0.047(5) Uiso 0.165(3) 1 calc R U P A 2
C63' C -0.2187(14) 0.0325(8) 0.3280(8) 0.0388(7) Uani 0.165(3) 1 d D . P A 2
H63D H -0.255412 0.027684 0.278856 0.056(6) Uiso 0.165(3) 1 calc R U P A 2
H63E H -0.268135 -0.005525 0.347804 0.056(6) Uiso 0.165(3) 1 calc R U P A 2
H63F H -0.212275 0.085193 0.352798 0.056(6) Uiso 0.165(3) 1 calc R U P A 2
C64' C -0.1080(19) -0.0685(7) 0.2967(9) 0.0495(9) Uani 0.165(3) 1 d D . P A 2
H64D H -0.151483 -0.075398 0.248519 0.062(7) Uiso 0.165(3) 1 calc R U P A 2
H64E H -0.029181 -0.078521 0.297517 0.062(7) Uiso 0.165(3) 1 calc R U P A 2
H64F H -0.152515 -0.104941 0.320142 0.062(7) Uiso 0.165(3) 1 calc R U P A 2
C77' C 0.2047(17) 0.7902(11) 0.4675(10) 0.0342(7) Uani 0.216(3) 1 d D . P B 2
C78' C 0.3275(12) 0.8374(7) 0.5070(8) 0.0510(10) Uani 0.216(3) 1 d D . P B 2
H78D H 0.371218 0.860129 0.474838 0.065(7) Uiso 0.216(3) 1 calc R U P B 2
H78E H 0.319847 0.879029 0.542263 0.065(7) Uiso 0.216(3) 1 calc R U P B 2
H78F H 0.370960 0.803398 0.529629 0.065(7) Uiso 0.216(3) 1 calc R U P B 2
C79' C 0.1454(14) 0.7579(6) 0.5218(7) 0.0466(9) Uani 0.216(3) 1 d D . P B 2
H79D H 0.064765 0.726477 0.499566 0.059(7) Uiso 0.216(3) 1 calc R U P B 2
H79E H 0.192109 0.725394 0.544081 0.059(7) Uiso 0.216(3) 1 calc R U P B 2
H79F H 0.140996 0.801025 0.556715 0.059(7) Uiso 0.216(3) 1 calc R U P B 2
C80' C 0.1340(13) 0.8409(7) 0.4323(8) 0.049(3) Uani 0.216(3) 1 d D . P B 2
H80D H 0.055116 0.809064 0.407167 0.064(7) Uiso 0.216(3) 1 calc R U P B 2
H80E H 0.125106 0.882274 0.467361 0.064(7) Uiso 0.216(3) 1 calc R U P B 2
H80F H 0.176189 0.864116 0.399703 0.064(7) Uiso 0.216(3) 1 calc R U P B 2
C81' C 0.6867(12) 0.7808(8) 0.4444(7) 0.0367(10) Uani 0.433(3) 1 d D . P C 2
C82' C 0.7721(6) 0.7854(3) 0.5121(3) 0.0448(9) Uani 0.433(3) 1 d D . P C 2
H82D H 0.726992 0.770975 0.546699 0.072(9) Uiso 0.433(3) 1 calc R U P C 2
H82E H 0.823062 0.749466 0.505221 0.072(9) Uiso 0.433(3) 1 calc R U P C 2
H82F H 0.821707 0.838608 0.528417 0.072(9) Uiso 0.433(3) 1 calc R U P C 2
C83' C 0.7558(7) 0.8029(4) 0.3915(4) 0.0535(11) Uani 0.433(3) 1 d D . P C 2
H83D H 0.808988 0.768175 0.385928 0.051(7) Uiso 0.433(3) 1 calc R U P C 2
H83E H 0.700465 0.798015 0.347076 0.051(7) Uiso 0.433(3) 1 calc R U P C 2
H83F H 0.803130 0.856761 0.407033 0.051(7) Uiso 0.433(3) 1 calc R U P C 2
C84' C 0.6043(6) 0.8333(3) 0.4539(5) 0.062(2) Uani 0.433(3) 1 d D . P C 2
H84D H 0.559793 0.818238 0.488587 0.046(7) Uiso 0.433(3) 1 calc R U P C 2
H84E H 0.650980 0.887376 0.469680 0.046(7) Uiso 0.433(3) 1 calc R U P C 2
H84F H 0.548315 0.828630 0.409723 0.046(7) Uiso 0.433(3) 1 calc R U P C 2

loop_
_atom_site_aniso_label
_atom_site_aniso_U_11
_atom_site_aniso_U_22
_atom_site_aniso_U_33
_atom_site_aniso_U_23
_atom_site_aniso_U_13
_atom_site_aniso_U_12
N1 0.0311(9) 0.0144(6) 0.0175(8) 0.0043(6) 0.0092(7) 0.0052(6)
N2 0.0361(10) 0.0254(8) 0.0230(9) 0.0035(7) 0.0000(8) 0.0034(7)
N3 0.0228(7) 0.0198(6) 0.0132(7) 0.0058(5) 0.0053(6) 0.0086(6)
N4 0.0233(7) 0.0139(6) 0.0150(7) 0.0046(5) 0.0068(6) 0.0045(5)
N5 0.0212(7) 0.0181(6) 0.0138(7) 0.0050(5) 0.0038(6) 0.0028(5)
N6 0.0413(10) 0.0259(8) 0.0268(10) 0.0087(7) 0.0020(9) 0.0113(7)
C1 0.0251(9) 0.0146(7) 0.0166(8) 0.0049(6) 0.0084(7) 0.0049(6)
C2 0.0215(8) 0.0176(7) 0.0138(8) 0.0026(6) 0.0052(7) 0.0046(6)
C3 0.0203(8) 0.0179(7) 0.0136(8) 0.0049(6) 0.0056(7) 0.0066(6)
C4 0.0208(8) 0.0157(7) 0.0146(8) 0.0040(6) 0.0062(7) 0.0052(6)
C5 0.0197(8) 0.0187(7) 0.0134(8) 0.0040(6) 0.0056(7) 0.0052(6)
C6 0.0228(9) 0.0183(7) 0.0148(8) 0.0067(6) 0.0070(7) 0.0066(6)
C7 0.0281(10) 0.0186(7) 0.0197(9) 0.0058(7) 0.0063(8) 0.0063(7)
C8 0.0305(10) 0.0172(7) 0.0201(9) 0.0058(7) 0.0065(8) 0.0064(7)
C9 0.0246(9) 0.0157(7) 0.0182(9) 0.0036(6) 0.0054(8) 0.0050(6)
C10 0.0295(10) 0.0166(7) 0.0253(10) 0.0057(7) 0.0106(9) 0.0051(7)
C11 0.0272(10) 0.0213(8) 0.0229(10) 0.0068(7) 0.0126(8) 0.0059(7)
C12 0.0220(9) 0.0195(7) 0.0216(10) 0.0031(7) 0.0082(8) 0.0080(6)
C13 0.0261(9) 0.0158(7) 0.0236(10) 0.0053(7) 0.0091(8) 0.0055(6)
C14 0.0230(9) 0.0178(7) 0.0184(9) 0.0045(6) 0.0058(8) 0.0048(6)
C15 0.0271(9) 0.0164(7) 0.0215(10) 0.0044(6) 0.0080(8) 0.0052(6)
C16 0.0359(11) 0.0158(7) 0.0254(10) 0.0035(7) 0.0139(9) 0.0036(7)
C17 0.0404(12) 0.0198(8) 0.0274(11) 0.0044(7) 0.0164(10) 0.0027(8)
C18 0.0404(12) 0.0208(8) 0.0263(11) 0.0017(7) 0.0192(10) 0.0013(8)
C19 0.0385(11) 0.0188(8) 0.0214(10) 0.0025(7) 0.0128(9) 0.0033(7)
C20 0.0288(10) 0.0174(7) 0.0179(9) 0.0048(6) 0.0081(8) 0.0047(7)
C21 0.0194(8) 0.0206(7) 0.0154(9) 0.0056(6) 0.0035(7) 0.0062(6)
C22 0.0265(9) 0.0241(8) 0.0174(9) 0.0067(7) 0.0054(8) 0.0108(7)
C23 0.0288(10) 0.0307(9) 0.0193(10) 0.0043(7) 0.0086(8) 0.0148(8)
C24 0.0243(9) 0.0311(9) 0.0147(9) 0.0057(7) 0.0037(8) 0.0089(7)
C25 0.0251(9) 0.0248(8) 0.0176(9) 0.0080(7) 0.0040(8) 0.0084(7)
C26 0.0195(8) 0.0232(8) 0.0142(8) 0.0055(6) 0.0032(7) 0.0059(6)
C27 0.0196(8) 0.0216(8) 0.0163(9) 0.0050(6) 0.0026(7) 0.0082(6)
C28 0.0255(9) 0.0217(8) 0.0205(10) 0.0069(7) 0.0033(8) 0.0100(7)
C29 0.0291(10) 0.0231(8) 0.0244(10) 0.0043(7) 0.0034(9) 0.0142(7)
C30 0.0253(9) 0.0287(9) 0.0215(10) 0.0035(7) 0.0065(8) 0.0141(7)
C31 0.0216(9) 0.0253(8) 0.0188(10) 0.0065(7) 0.0040(8) 0.0075(7)
C32 0.0205(8) 0.0188(7) 0.0160(9) 0.0048(6) 0.0021(7) 0.0076(6)
C33 0.0200(8) 0.0175(7) 0.0164(9) 0.0072(6) 0.0030(7) 0.0026(6)
C34 0.0217(9) 0.0215(8) 0.0180(9) 0.0060(7) 0.0041(8) 0.0060(6)
C35 0.0222(9) 0.0264(8) 0.0203(10) 0.0078(7) 0.0074(8) 0.0048(7)
C36 0.0241(9) 0.0233(8) 0.0232(10) 0.0104(7) 0.0030(8) 0.0018(7)
C37 0.0264(9) 0.0193(8) 0.0239(10) 0.0081(7) 0.0058(8) 0.0037(7)
C38 0.0233(9) 0.0177(7) 0.0195(9) 0.0068(6) 0.0061(8) 0.0035(6)
C39 0.0238(9) 0.0178(7) 0.0203(9) 0.0049(6) 0.0056(8) 0.0042(6)
C40 0.0285(10) 0.0164(7) 0.0238(10) 0.0033(7) 0.0077(9) 0.0038(7)
C41 0.0301(10) 0.0212(8) 0.0233(10) -0.0003(7) 0.0090(9) 0.0077(7)
C42 0.0270(10) 0.0250(8) 0.0195(10) 0.0050(7) 0.0107(8) 0.0072(7)
C43 0.0220(9) 0.0181(7) 0.0189(9) 0.0050(6) 0.0071(8) 0.0042(6)
C44 0.0217(9) 0.0169(7) 0.0153(8) 0.0019(6) 0.0043(7) 0.0049(6)
C45 0.0180(8) 0.0216(8) 0.0186(9) 0.0065(7) 0.0016(7) 0.0037(6)
C46 0.0212(9) 0.0297(9) 0.0180(10) 0.0071(7) 0.0026(8) 0.0058(7)
C47 0.0217(9) 0.0332(10) 0.0273(11) 0.0148(8) 0.0039(9) -0.0006(8)
C48 0.0240(10) 0.0301(9) 0.0275(11) 0.0124(8) -0.0002(9) -0.0034(7)
C49 0.0257(10) 0.0241(8) 0.0188(10) 0.0061(7) -0.0004(8) -0.0005(7)
C50 0.0219(9) 0.0216(8) 0.0183(9) 0.0068(7) 0.0019(8) 0.0034(6)
C51 0.0210(8) 0.0190(7) 0.0150(9) 0.0058(6) 0.0015(7) 0.0037(6)
C52 0.0257(9) 0.0220(8) 0.0146(9) 0.0040(6) 0.0018(8) 0.0035(7)
C53 0.0264(9) 0.0251(8) 0.0157(9) 0.0071(7) 0.0052(8) 0.0048(7)
C54 0.0258(10) 0.0241(8) 0.0193(10) 0.0073(7) 0.0069(8) 0.0011(7)
C55 0.0270(10) 0.0198(8) 0.0174(9) 0.0043(6) 0.0046(8) 0.0020(7)
C56 0.0212(8) 0.0196(7) 0.0149(9) 0.0075(6) 0.0049(7) 0.0049(6)
C57 0.0294(10) 0.0201(8) 0.0263(10) 0.0039(7) 0.0147(9) 0.0084(7)
C58 0.0351(11) 0.0295(9) 0.0270(11) 0.0025(8) 0.0085(10) 0.0078(8)
C59 0.0328(12) 0.0376(11) 0.0427(14) 0.0054(10) 0.0146(11) 0.0181(9)
C60 0.0547(15) 0.0206(9) 0.0393(14) 0.0025(8) 0.0257(12) 0.0101(9)
C65 0.0283(10) 0.0398(11) 0.0187(10) 0.0094(8) 0.0081(9) 0.0104(8)
C66 0.0392(12) 0.0460(12) 0.0264(12) 0.0114(9) 0.0169(10) 0.0204(10)
C67 0.0580(16) 0.0422(12) 0.0264(12) 0.0182(10) 0.0193(12) 0.0206(11)
C68 0.0334(13) 0.0715(18) 0.0331(14) 0.0138(13) 0.0104(12) -0.0015(12)
C69 0.0445(13) 0.0263(9) 0.0326(12) 0.0061(8) 0.0112(11) 0.0210(9)
C70 0.074(2) 0.0477(14) 0.0374(14) 0.0106(11) 0.0074(14) 0.0441(14)
C71 0.0568(16) 0.0242(10) 0.065(2) 0.0041(11) 0.0109(15) 0.0134(10)
C72 0.0696(19) 0.0421(13) 0.0508(17) 0.0123(12) 0.0269(15) 0.0379(13)
C73 0.0377(12) 0.0267(9) 0.0292(12) 0.0139(8) 0.0110(10) 0.0000(8)
C74 0.0664(18) 0.0354(11) 0.0321(13) 0.0185(10) 0.0016(13) 0.0054(11)
C75 0.0599(17) 0.0247(10) 0.0409(14) 0.0146(9) 0.0155(13) -0.0008(10)
C76 0.0466(15) 0.0429(13) 0.0590(19) 0.0202(12) 0.0298(14) 0.0002(11)
C85 0.0337(11) 0.0359(10) 0.0166(10) 0.0075(8) 0.0104(9) 0.0074(8)
C86 0.0513(15) 0.0505(13) 0.0324(13) 0.0136(11) 0.0210(12) 0.0257(12)
C87 0.0516(15) 0.0444(13) 0.0196(11) -0.0020(9) 0.0112(11) -0.0034(11)
C88 0.0316(11) 0.0422(11) 0.0251(11) 0.0146(9) 0.0134(10) 0.0071(9)
C61 0.0492(19) 0.0174(11) 0.0328(13) 0.0040(9) 0.0274(14) 0.0014(10)
C62 0.0433(15) 0.0238(11) 0.0471(18) 0.0050(11) 0.0243(14) 0.0035(10)
C63 0.0543(18) 0.0276(12) 0.0372(16) 0.0128(11) 0.0186(15) 0.0043(11)
C64 0.083(3) 0.0235(11) 0.0487(19) 0.0031(11) 0.0492(19) 0.0001(13)
C77 0.0499(15) 0.0231(13) 0.0321(16) 0.0001(10) 0.0203(13) 0.0083(10)
C78 0.055(2) 0.0403(16) 0.058(2) -0.0111(15) 0.032(2) 0.0119(14)
C79 0.077(2) 0.0208(12) 0.048(2) -0.0008(12) 0.0361(19) 0.0092(13)
C80 0.077(3) 0.0407(16) 0.0275(17) -0.0049(13) 0.0145(18) 0.0084(16)
C81 0.037(2) 0.0288(15) 0.0348(16) 0.0100(11) 0.0009(15) -0.0088(13)
C82 0.047(2) 0.0283(15) 0.050(2) 0.0166(15) 0.0015(19) -0.0097(14)
C83 0.064(3) 0.0354(17) 0.043(2) 0.0054(15) 0.008(2) -0.0231(17)
C84 0.040(3) 0.046(2) 0.055(3) 0.013(2) -0.003(2) -0.015(2)
C61' 0.0492(19) 0.0174(11) 0.0328(13) 0.0040(9) 0.0274(14) 0.0014(10)
C62' 0.0433(15) 0.0238(11) 0.0471(18) 0.0050(11) 0.0243(14) 0.0035(10)
C63' 0.0543(18) 0.0276(12) 0.0372(16) 0.0128(11) 0.0186(15) 0.0043(11)
C64' 0.083(3) 0.0235(11) 0.0487(19) 0.0031(11) 0.0492(19) 0.0001(13)
C77' 0.0499(15) 0.0231(13) 0.0321(16) 0.0001(10) 0.0203(13) 0.0083(10)
C78' 0.055(2) 0.0403(16) 0.058(2) -0.0111(15) 0.032(2) 0.0119(14)
C79' 0.077(2) 0.0208(12) 0.048(2) -0.0008(12) 0.0361(19) 0.0092(13)
C80' 0.059(8) 0.038(6) 0.063(9) 0.008(6) 0.031(7) 0.025(6)
C81' 0.037(2) 0.0288(15) 0.0348(16) 0.0100(11) 0.0009(15) -0.0088(13)
C82' 0.047(2) 0.0283(15) 0.050(2) 0.0166(15) 0.0015(19) -0.0097(14)
C83' 0.064(3) 0.0354(17) 0.043(2) 0.0054(15) 0.008(2) -0.0231(17)
C84' 0.049(4) 0.026(3) 0.101(7) 0.019(3) -0.002(4) 0.000(2)

loop_
_atom_type_symbol
_atom_type_description
_atom_type_scat_dispersion_real
_atom_type_scat_dispersion_imag
_atom_type_scat_source
C C 0.0032 0.0015 'International Tables Vol C Tables 4.2.6.8 and 6.1.1.4'
H H 0.0000 0.0000 'International Tables Vol C Tables 4.2.6.8 and 6.1.1.4'
N N 0.0060 0.0030 'International Tables Vol C Tables 4.2.6.8 and 6.1.1.4'

loop_
_geom_angle_atom_site_label_1
_geom_angle_atom_site_label_2
_geom_angle_atom_site_label_3
_geom_angle
C9 N1 C1 126.96(16)
C9 N1 C20 108.52(14)
C1 N1 C20 124.49(16)
C3 N3 C32 124.18(16)
C3 N3 C21 122.72(15)
C32 N3 C21 107.04(14)
C44 N4 C33 108.52(13)
C44 N4 C4 125.95(15)
C33 N4 C4 125.52(15)
C5 N5 C56 122.01(15)
C5 N5 C45 124.17(15)
C56 N5 C45 107.15(15)
C2 C1 C6 119.21(14)
C2 C1 N1 120.40(16)
C6 C1 N1 120.37(16)
C1 C2 C3 120.55(16)
C1 C2 C7 120.09(15)
C3 C2 C7 118.98(16)
C2 C3 N3 117.65(16)
C2 C3 C4 120.15(16)
N3 C3 C4 122.18(14)
N4 C4 C3 120.39(15)
N4 C4 C5 120.18(16)
C3 C4 C5 119.41(14)
N5 C5 C6 117.81(15)
N5 C5 C4 123.10(15)
C6 C5 C4 119.09(16)
C1 C6 C5 121.27(16)
C1 C6 C8 118.98(15)
C5 C6 C8 119.51(16)
N2 C7 C2 177.6(2)
N6 C8 C6 176.7(2)
C10 C9 N1 130.20(16)
C10 C9 C14 121.38(17)
N1 C9 C14 108.40(16)
C9 C10 C11 117.58(16)
C10 C11 C12 123.14(18)
C13 C12 C11 117.66(17)
C13 C12 C57 122.56(16)
C11 C12 C57 119.77(17)
C12 C13 C14 120.78(16)
C13 C14 C9 119.42(18)
C13 C14 C15 133.09(16)
C9 C14 C15 107.49(16)
C16 C15 C20 119.44(18)
C16 C15 C14 133.52(17)
C20 C15 C14 107.02(16)
C15 C16 C17 120.59(17)
C16 C17 C18 118.45(18)
C16 C17 C61 118.15(19)
C18 C17 C61 123.4(2)
C16 C17 C61' 127.2(6)
C18 C17 C61' 113.7(6)
C19 C18 C17 122.39(19)
C20 C19 C18 117.85(17)
C19 C20 N1 130.11(16)
C19 C20 C15 121.24(17)
N1 C20 C15 108.56(17)
C22 C21 C26 121.02(17)
C22 C21 N3 129.38(16)
C26 C21 N3 109.43(15)
C23 C22 C21 117.73(17)
C22 C23 C24 123.18(18)
C25 C24 C23 117.52(18)
C25 C24 C65 122.10(17)
C23 C24 C65 120.18(17)
C26 C25 C24 120.20(17)
C25 C26 C21 120.24(17)
C25 C26 C27 132.22(16)
C21 C26 C27 107.09(16)
C28 C27 C32 119.38(18)
C28 C27 C26 133.33(18)
C32 C27 C26 107.18(15)
C29 C28 C27 119.63(18)
C28 C29 C30 119.10(16)
C28 C29 C69 119.94(19)
C30 C29 C69 120.89(19)
C31 C30 C29 122.41(19)
C32 C31 C30 117.02(18)
C31 C32 C27 122.31(16)
C31 C32 N3 128.44(17)
C27 C32 N3 109.26(16)
C34 C33 N4 130.30(16)
C34 C33 C38 121.09(16)
N4 C33 C38 108.47(16)
C33 C34 C35 117.69(17)
C34 C35 C36 122.96(19)
C37 C36 C35 117.71(17)
C37 C36 C73 122.95(18)
C35 C36 C73 119.31(19)
C36 C37 C38 120.71(17)
C37 C38 C33 119.53(18)
C37 C38 C39 133.15(17)
C33 C38 C39 107.32(15)
C40 C39 C44 119.28(18)
C40 C39 C38 133.49(16)
C44 C39 C38 107.23(16)
C41 C40 C39 120.65(16)
C40 C41 C42 118.00(17)
C40 C41 C77 123.3(2)
C42 C41 C77 118.7(3)
C40 C41 C77' 117.7(7)
C42 C41 C77' 124.1(7)
C43 C42 C41 122.59(18)
C42 C43 C44 117.97(16)
C43 C44 N4 130.32(15)
C43 C44 C39 121.19(17)
N4 C44 C39 108.40(16)
C46 C45 C50 121.76(17)
C46 C45 N5 129.17(18)
C50 C45 N5 109.07(16)
C45 C46 C47 117.03(19)
C46 C47 C48 122.73(19)
C49 C48 C47 119.05(18)
C49 C48 C81' 120.2(6)
C47 C48 C81' 120.7(6)
C49 C48 C81 120.5(4)
C47 C48 C81 120.3(4)
C48 C49 C50 119.41(19)
C45 C50 C49 119.77(18)
C45 C50 C51 107.57(16)
C49 C50 C51 132.50(19)
C52 C51 C56 120.14(17)
C52 C51 C50 132.00(17)
C56 C51 C50 107.40(16)
C51 C52 C53 120.53(17)
C52 C53 C54 117.61(18)
C52 C53 C85 121.45(17)
C54 C53 C85 120.74(17)
C55 C54 C53 122.81(18)
C54 C55 C56 118.25(17)
C55 C56 C51 120.60(18)
C55 C56 N5 130.36(17)
C51 C56 N5 108.81(15)
C58 C57 C12 110.23(16)
C58 C57 C60 107.42(18)
C12 C57 C60 112.18(17)
C58 C57 C59 109.16(18)
C12 C57 C59 109.15(17)
C60 C57 C59 108.64(17)
C24 C65 C66 111.93(18)
C24 C65 C67 111.48(18)
C66 C65 C67 108.38(18)
C24 C65 C68 108.31(18)
C66 C65 C68 107.5(2)
C67 C65 C68 109.1(2)
C70 C69 C72 108.9(2)
C70 C69 C71 109.4(2)
C72 C69 C71 108.2(2)
C70 C69 C29 110.86(18)
C72 C69 C29 111.55(19)
C71 C69 C29 107.89(18)
C76 C73 C36 110.23(19)
C76 C73 C75 108.3(2)
C36 C73 C75 112.0(2)
C76 C73 C74 109.5(2)
C36 C73 C74 108.85(18)
C75 C73 C74 107.9(2)
C87 C85 C88 108.48(18)
C87 C85 C53 111.12(18)
C88 C85 C53 111.85(17)
C87 C85 C86 108.8(2)
C88 C85 C86 107.77(19)
C53 C85 C86 108.72(18)
C62 C61 C17 108.8(3)
C62 C61 C63 110.6(2)
C17 C61 C63 110.1(2)
C62 C61 C64 108.0(3)
C17 C61 C64 111.9(2)
C63 C61 C64 107.3(3)
C78 C77 C41 109.0(4)
C78 C77 C80 109.8(4)
C41 C77 C80 109.7(4)
C78 C77 C79 108.9(4)
C41 C77 C79 111.6(4)
C80 C77 C79 107.8(4)
C84 C81 C83 107.5(7)
C84 C81 C82 109.6(7)
C83 C81 C82 107.5(7)
C84 C81 C48 108.1(7)
C83 C81 C48 113.7(7)
C82 C81 C48 110.4(7)
C62' C61' C63' 115.3(14)
C62' C61' C64' 106.0(14)
C63' C61' C64' 107.8(15)
C62' C61' C17 106.2(12)
C63' C61' C17 113.1(12)
C64' C61' C17 108.0(12)
C78' C77' C79' 105.1(14)
C78' C77' C80' 111.1(15)
C79' C77' C80' 110.4(14)
C78' C77' C41 108.3(12)
C79' C77' C41 110.8(13)
C80' C77' C41 111.0(12)
C83' C81' C84' 110.5(10)
C83' C81' C82' 109.4(10)
C84' C81' C82' 110.7(10)
C83' C81' C48 111.2(9)
C84' C81' C48 104.9(9)
C82' C81' C48 110.0(9)

loop_
_geom_bond_atom_site_label_1
_geom_bond_atom_site_label_2
_geom_bond_distance
N1 C9 1.400(2)
N1 C1 1.400(2)
N1 C20 1.401(2)
N2 C7 1.145(3)
N3 C3 1.406(2)
N3 C32 1.414(2)
N3 C21 1.415(2)
N4 C44 1.398(2)
N4 C33 1.400(2)
N4 C4 1.4030(19)
N5 C5 1.403(2)
N5 C56 1.417(2)
N5 C45 1.418(2)
N6 C8 1.142(3)
C1 C2 1.394(2)
C1 C6 1.395(3)
C2 C3 1.402(2)
C2 C7 1.433(3)
C3 C4 1.407(3)
C4 C5 1.413(2)
C5 C6 1.404(2)
C6 C8 1.434(2)
C9 C10 1.379(3)
C9 C14 1.407(2)
C10 C11 1.382(3)
C11 C12 1.413(2)
C12 C13 1.381(3)
C12 C57 1.525(3)
C13 C14 1.395(2)
C14 C15 1.438(3)
C15 C16 1.384(3)
C15 C20 1.409(2)
C16 C17 1.386(3)
C17 C18 1.404(3)
C17 C61 1.523(4)
C17 C61' 1.588(19)
C18 C19 1.383(3)
C19 C20 1.382(3)
C21 C22 1.387(3)
C21 C26 1.395(2)
C22 C23 1.379(3)
C23 C24 1.408(3)
C24 C25 1.397(3)
C24 C65 1.526(3)
C25 C26 1.389(3)
C26 C27 1.451(3)
C27 C28 1.392(2)
C27 C32 1.398(3)
C28 C29 1.388(3)
C29 C30 1.397(3)
C29 C69 1.538(3)
C30 C31 1.389(2)
C31 C32 1.375(3)
C33 C34 1.378(3)
C33 C38 1.406(2)
C34 C35 1.383(3)
C35 C36 1.413(3)
C36 C37 1.379(3)
C36 C73 1.520(3)
C37 C38 1.395(2)
C38 C39 1.434(3)
C39 C40 1.388(3)
C39 C44 1.410(2)
C40 C41 1.384(3)
C41 C42 1.411(3)
C41 C77 1.522(6)
C41 C77' 1.532(19)
C42 C43 1.377(3)
C43 C44 1.377(3)
C45 C46 1.379(3)
C45 C50 1.394(3)
C46 C47 1.389(3)
C47 C48 1.390(3)
C48 C49 1.385(3)
C48 C81' 1.530(14)
C48 C81 1.559(11)
C49 C50 1.396(2)
C50 C51 1.441(3)
C51 C52 1.389(3)
C51 C56 1.402(2)
C52 C53 1.393(3)
C53 C54 1.407(3)
C53 C85 1.535(3)
C54 C55 1.383(3)
C55 C56 1.383(3)
C57 C58 1.524(3)
C57 C60 1.530(3)
C57 C59 1.531(3)
C65 C66 1.527(3)
C65 C67 1.528(3)
C65 C68 1.534(3)
C69 C70 1.518(3)
C69 C72 1.524(4)
C69 C71 1.530(4)
C73 C76 1.515(4)
C73 C75 1.530(3)
C73 C74 1.531(4)
C85 C87 1.524(3)
C85 C88 1.532(3)
C85 C86 1.539(3)
C61 C62 1.522(5)
C61 C63 1.530(4)
C61 C64 1.530(4)
C77 C78 1.520(7)
C77 C80 1.526(6)
C77 C79 1.534(6)
C81 C84 1.532(11)
C81 C83 1.538(11)
C81 C82 1.542(11)
C61' C62' 1.540(17)
C61' C63' 1.544(16)
C61' C64' 1.570(17)
C77' C78' 1.515(18)
C77' C79' 1.517(17)
C77' C80' 1.516(17)
C81' C83' 1.500(14)
C81' C84' 1.505(14)
C81' C82' 1.509(14)

loop_
_platon_squeeze_void_nr
_platon_squeeze_void_average_x
_platon_squeeze_void_average_y
_platon_squeeze_void_average_z
_platon_squeeze_void_volume
_platon_squeeze_void_count_electrons
_platon_squeeze_void_content
1 -0.500 0.000 0.500 630 99 'two hexane molecules'

loop_
_twin_individual_id
_twin_individual_mass_fraction_refined
_twin_individual_twin_lattice_type
_twin_individual_twin_matrix_11
_twin_individual_twin_matrix_12
_twin_individual_twin_matrix_13
_twin_individual_twin_matrix_21
_twin_individual_twin_matrix_22
_twin_individual_twin_matrix_23
_twin_individual_twin_matrix_31
_twin_individual_twin_matrix_32
_twin_individual_twin_matrix_33
1 0.6228(12) ref 1 0 0 0 1 0 0 0 1
2 0.3772(12) mt_II -1 0 0 -0.749 1 0.344 0 0 -1
